data_4026854
loop_
_publ_author_name
'Miroslav Dudi\<c'
'Ivana C\'isa\<rov\'a'
'Josef Michl'

_publ_section_title
;
 Synthesis of Hexadehydrotribenzo[a,e,i][12]annulenes by Acetylene
 Insertion into an Open-Chain Precursor
;
_journal_name_full 'Journal of Organic Chemistry'
_journal_page_first 68
_journal_page_last 74
_journal_paper_doi 10.1021/jo202016v
_journal_volume 77
_journal_year 2012
_chemical_compound_source 'synthesized by the authors'
_chemical_formula_moiety 'C36 H24 O12'
_chemical_formula_sum 'C36 H24 O12'
_chemical_formula_weight 648.55
_chemical_name_systematic
; 
 ? 
;
_space_group_IT_number 14
_symmetry_cell_setting monoclinic
_symmetry_space_group_name_Hall '-P 2ybc'
_symmetry_space_group_name_H-M 'P 1 21/c 1'
_atom_sites_solution_hydrogens geom
_atom_sites_solution_primary direct
_atom_sites_solution_secondary difmap
_audit_creation_method SHELXL-97
_cell_angle_alpha 90.00
_cell_angle_beta 98.3440(10)
_cell_angle_gamma 90.00
_cell_formula_units_Z 16
_cell_length_a 26.5365(6)
_cell_length_b 32.7390(8)
_cell_length_c 17.4054(4)
_cell_measurement_reflns_used 9914
_cell_measurement_temperature 150(2)
_cell_measurement_theta_max 26.0
_cell_measurement_theta_min 2.1
_cell_volume 14961.4(6)
_computing_cell_refinement 'Bruker SAINT'
_computing_data_collection 'Bruker APEX2'
_computing_data_reduction 'Bruker SAINT'
_computing_structure_refinement 'SHELXL-97 (Sheldrick, 1997)'
_computing_structure_solution 'SHELXS-97 (Sheldrick, 1990)'
_diffrn_ambient_temperature 150(2)
_diffrn_measured_fraction_theta_full 0.999
_diffrn_measured_fraction_theta_max 0.999
_diffrn_measurement_device_type 'Bruker APEX-II CCD'
_diffrn_measurement_method '\f and \w scans'
_diffrn_radiation_monochromator graphite
_diffrn_radiation_source 'fine-focus sealed tube'
_diffrn_radiation_type MoK\a
_diffrn_radiation_wavelength 0.71073
_diffrn_reflns_av_R_equivalents 0.0371
_diffrn_reflns_av_sigmaI/netI 0.0515
_diffrn_reflns_limit_h_max 32
_diffrn_reflns_limit_h_min -20
_diffrn_reflns_limit_k_max 40
_diffrn_reflns_limit_k_min -40
_diffrn_reflns_limit_l_max 21
_diffrn_reflns_limit_l_min -21
_diffrn_reflns_number 121763
_diffrn_reflns_theta_full 26.00
_diffrn_reflns_theta_max 26.00
_diffrn_reflns_theta_min 0.99
_diffrn_standards_number 0
_exptl_absorpt_coefficient_mu 0.088
_exptl_absorpt_correction_T_max 0.9839
_exptl_absorpt_correction_T_min 0.9637
_exptl_absorpt_correction_type multi-scan
_exptl_crystal_colour yellow
_exptl_crystal_density_diffrn 1.152
_exptl_crystal_description prism
_exptl_crystal_F_000 5376
_exptl_crystal_size_max 0.43
_exptl_crystal_size_mid 0.19
_exptl_crystal_size_min 0.19
_platon_squeeze_details
;
;
_refine_diff_density_max 0.449
_refine_diff_density_min -0.225
_refine_diff_density_rms 0.056
_refine_ls_extinction_method none
_refine_ls_goodness_of_fit_ref 0.885
_refine_ls_hydrogen_treatment constr
_refine_ls_matrix_type full
_refine_ls_number_parameters 1753
_refine_ls_number_reflns 29370
_refine_ls_number_restraints 0
_refine_ls_restrained_S_all 0.885
_refine_ls_R_factor_all 0.1079
_refine_ls_R_factor_gt 0.0543
_refine_ls_shift/su_max 0.002
_refine_ls_shift/su_mean 0.000
_refine_ls_structure_factor_coef Fsqd
_refine_ls_weighting_details 'calc w=1/[\s^2^(Fo^2^)+(0.0946P)^2^+0.0000P] where P=(Fo^2^+2Fc^2^)/3'
_refine_ls_weighting_scheme calc
_refine_ls_wR_factor_gt 0.1470
_refine_ls_wR_factor_ref 0.1672
_reflns_number_gt 13952
_reflns_number_total 29370
_reflns_threshold_expression I>2\s(I)
_cod_data_source_file jo202016v_si_002.cif
_cod_data_source_block mdu274_2
_cod_depositor_comments
;
The following automatic conversions were performed:

'_exptl_absorpt_correction_type' value 'multi-scans' was replaced
with the value 'multi-scan' as specified in the replacement file
'src/cod-tools/trunk/data/replacement-values/replacement_values.lst'.

Automatic conversion script
Id: cif_fix_values 5376 2017-05-30 11:51:03Z andrius 
;
_cod_original_sg_symbol_Hall '-P  2ybc'
_cod_original_sg_symbol_H-M 'P 21/c'
_cod_database_code 4026854

loop_
_symmetry_equiv_pos_as_xyz
'x, y, z'
'-x, y+1/2, -z+1/2'
'-x, -y, -z'
'x, -y-1/2, z-1/2'

loop_
_atom_site_label
_atom_site_type_symbol
_atom_site_fract_x
_atom_site_fract_y
_atom_site_fract_z
_atom_site_U_iso_or_equiv
_atom_site_adp_type
_atom_site_occupancy
_atom_site_symmetry_multiplicity
_atom_site_calc_flag
_atom_site_refinement_flags
C1A C 0.80653(8) 0.98468(7) 0.34958(11) 0.0186(5) Uani 1 1 d .
C2A C 0.81129(9) 1.01856(7) 0.37533(12) 0.0210(5) Uani 1 1 d .
C3A C 0.81266(8) 1.05930(7) 0.40607(12) 0.0195(5) Uani 1 1 d .
C4A C 0.81211(8) 1.06579(7) 0.48591(12) 0.0199(5) Uani 1 1 d .
C5A C 0.81291(8) 1.03192(7) 0.53751(12) 0.0206(5) Uani 1 1 d .
C6A C 0.81466(8) 1.00272(7) 0.58032(12) 0.0202(5) Uani 1 1 d .
C7A C 0.81784(8) 0.96842(7) 0.63169(12) 0.0194(5) Uani 1 1 d .
C8A C 0.81797(8) 0.92806(7) 0.60320(12) 0.0200(5) Uani 1 1 d .
C9A C 0.81155(8) 0.92122(7) 0.52046(12) 0.0216(5) Uani 1 1 d .
C10A C 0.80430(8) 0.91646(7) 0.45149(12) 0.0202(5) Uani 1 1 d .
C11A C 0.79582(8) 0.91085(7) 0.36979(11) 0.0186(5) Uani 1 1 d .
C12A C 0.79859(8) 0.94430(7) 0.31914(12) 0.0195(5) Uani 1 1 d .
C13A C 0.81183(9) 1.09312(7) 0.35730(12) 0.0240(6) Uani 1 1 d .
H13A H 0.8133 1.0891 0.3036 0.029 Uiso 1 1 calc R
C14A C 0.80888(9) 1.13261(7) 0.38553(12) 0.0229(5) Uani 1 1 d .
C15A C 0.80833(9) 1.13915(7) 0.46462(12) 0.0232(5) Uani 1 1 d .
C16A C 0.80999(8) 1.10590(7) 0.51448(12) 0.0192(5) Uani 1 1 d .
H16A H 0.8097 1.1103 0.5684 0.023 Uiso 1 1 calc R
C17A C 0.82144(8) 0.97498(7) 0.71179(11) 0.0201(5) Uani 1 1 d .
H17A H 0.8203 1.0020 0.7312 0.024 Uiso 1 1 calc R
C18A C 0.82665(9) 0.94245(7) 0.76276(11) 0.0205(5) Uani 1 1 d .
C19A C 0.82728(9) 0.90216(7) 0.73486(12) 0.0208(5) Uani 1 1 d .
C20A C 0.82254(9) 0.89566(7) 0.65501(12) 0.0226(5) Uani 1 1 d .
H20A H 0.8224 0.8685 0.6357 0.027 Uiso 1 1 calc R
C21A C 0.78446(8) 0.87197(7) 0.33828(12) 0.0213(5) Uani 1 1 d .
H21A H 0.7818 0.8495 0.3721 0.026 Uiso 1 1 calc R
C22A C 0.77707(8) 0.86564(7) 0.25853(12) 0.0213(5) Uani 1 1 d .
C23A C 0.78238(8) 0.89848(7) 0.20854(11) 0.0185(5) Uani 1 1 d .
C24A C 0.79256(8) 0.93740(7) 0.23940(12) 0.0215(5) Uani 1 1 d .
H24A H 0.7954 0.9597 0.2053 0.026 Uiso 1 1 calc R
C25A C 0.79883(11) 1.16664(7) 0.32809(13) 0.0340(6) Uani 1 1 d .
C26A C 0.81905(13) 1.19616(9) 0.21357(16) 0.0679(10) Uani 1 1 d .
H26A H 0.7863 1.1898 0.1820 0.102 Uiso 1 1 calc R
H26B H 0.8461 1.1958 0.1807 0.102 Uiso 1 1 calc R
H26C H 0.8173 1.2233 0.2368 0.102 Uiso 1 1 calc R
C27A C 0.80860(9) 1.18123(7) 0.49661(13) 0.0243(6) Uani 1 1 d .
C28A C 0.78344(10) 1.22350(7) 0.59328(14) 0.0428(7) Uani 1 1 d .
H28A H 0.8189 1.2303 0.6131 0.064 Uiso 1 1 calc R
H28B H 0.7636 1.2224 0.6365 0.064 Uiso 1 1 calc R
H28C H 0.7692 1.2444 0.5561 0.064 Uiso 1 1 calc R
C29A C 0.83525(10) 0.95155(7) 0.84797(12) 0.0216(5) Uani 1 1 d .
C30A C 0.80389(10) 0.98768(8) 0.94856(13) 0.0361(7) Uani 1 1 d .
H30A H 0.8003 0.9642 0.9824 0.054 Uiso 1 1 calc R
H30B H 0.7778 1.0081 0.9550 0.054 Uiso 1 1 calc R
H30C H 0.8377 0.9998 0.9626 0.054 Uiso 1 1 calc R
C31A C 0.82916(9) 0.86652(7) 0.78893(12) 0.0239(5) Uani 1 1 d .
C32A C 0.85628(11) 0.79863(7) 0.80987(14) 0.0384(7) Uani 1 1 d .
H32A H 0.8636 0.8064 0.8647 0.058 Uiso 1 1 calc R
H32B H 0.8840 0.7815 0.7964 0.058 Uiso 1 1 calc R
H32C H 0.8242 0.7834 0.8008 0.058 Uiso 1 1 calc R
C33A C 0.76097(9) 0.82440(7) 0.23017(12) 0.0245(5) Uani 1 1 d .
C34A C 0.71241(12) 0.78729(8) 0.12878(15) 0.0482(8) Uani 1 1 d .
H34A H 0.7431 0.7721 0.1213 0.072 Uiso 1 1 calc R
H34B H 0.6917 0.7922 0.0783 0.072 Uiso 1 1 calc R
H34C H 0.6927 0.7714 0.1616 0.072 Uiso 1 1 calc R
C35A C 0.77974(9) 0.89439(7) 0.12223(12) 0.0209(5) Uani 1 1 d .
C36A C 0.80740(10) 0.85875(8) 0.01966(12) 0.0366(7) Uani 1 1 d .
H36A H 0.7726 0.8556 -0.0074 0.055 Uiso 1 1 calc R
H36B H 0.8275 0.8346 0.0101 0.055 Uiso 1 1 calc R
H36C H 0.8229 0.8831 0.0003 0.055 Uiso 1 1 calc R
O1A O 0.76447(8) 1.19080(5) 0.32830(9) 0.0473(5) Uani 1 1 d .
O2A O 0.83009(7) 1.16576(5) 0.27491(9) 0.0485(5) Uani 1 1 d .
O3A O 0.83088(6) 1.20957(4) 0.47272(9) 0.0330(4) Uani 1 1 d .
O4A O 0.78142(6) 1.18401(5) 0.55478(9) 0.0339(4) Uani 1 1 d .
O5A O 0.87300(7) 0.94191(5) 0.89133(9) 0.0354(4) Uani 1 1 d .
O6A O 0.79774(6) 0.97422(5) 0.86813(8) 0.0288(4) Uani 1 1 d .
O7A O 0.81089(6) 0.86703(5) 0.84845(8) 0.0347(4) Uani 1 1 d .
O8A O 0.85203(6) 0.83469(5) 0.76243(8) 0.0315(4) Uani 1 1 d .
O9A O 0.77479(7) 0.79296(5) 0.26295(9) 0.0381(4) Uani 1 1 d .
O10A O 0.72672(6) 0.82586(5) 0.16583(9) 0.0322(4) Uani 1 1 d .
O11A O 0.75724(6) 0.91819(5) 0.07664(8) 0.0291(4) Uani 1 1 d .
O12A O 0.80634(6) 0.86296(5) 0.10270(8) 0.0263(4) Uani 1 1 d .
C1B C 0.93626(8) 0.99858(7) 0.42746(12) 0.0199(5) Uani 1 1 d .
C2B C 0.93751(8) 1.02788(7) 0.46957(11) 0.0179(5) Uani 1 1 d .
C3B C 0.93785(8) 1.06212(6) 0.51899(11) 0.0166(5) Uani 1 1 d .
C4B C 0.93844(8) 1.05729(7) 0.59947(12) 0.0189(5) Uani 1 1 d .
C5B C 0.94080(9) 1.01727(7) 0.63253(12) 0.0217(5) Uani 1 1 d .
C6B C 0.94433(9) 0.98305(7) 0.65725(12) 0.0197(5) Uani 1 1 d .
C7B C 0.95205(8) 0.94271(7) 0.68859(11) 0.0181(5) Uani 1 1 d .
C8B C 0.95475(9) 0.90855(7) 0.63884(12) 0.0204(5) Uani 1 1 d .
C9B C 0.94562(9) 0.91351(7) 0.55647(12) 0.0214(5) Uani 1 1 d .
C10B C 0.93818(8) 0.91728(7) 0.48670(12) 0.0201(5) Uani 1 1 d .
C11B C 0.93196(8) 0.92432(7) 0.40490(11) 0.0194(5) Uani 1 1 d .
C12B C 0.93253(8) 0.96472(7) 0.37622(11) 0.0189(5) Uani 1 1 d .
C13B C 0.93839(8) 1.10176(7) 0.48819(12) 0.0197(5) Uani 1 1 d .
H13B H 0.9381 1.1052 0.4339 0.024 Uiso 1 1 calc R
C14B C 0.93931(8) 1.13586(7) 0.53507(12) 0.0196(5) Uani 1 1 d .
C15B C 0.93758(9) 1.13059(7) 0.61493(12) 0.0229(5) Uani 1 1 d .
C16B C 0.93724(9) 1.09179(7) 0.64639(12) 0.0219(5) Uani 1 1 d .
H16B H 0.9362 1.0886 0.7004 0.026 Uiso 1 1 calc R
C17B C 0.95845(8) 0.93667(7) 0.76847(12) 0.0204(5) Uani 1 1 d .
H17B H 0.9561 0.9593 0.8019 0.024 Uiso 1 1 calc R
C18B C 0.96829(9) 0.89814(7) 0.80014(12) 0.0198(5) Uani 1 1 d .
C19B C 0.97380(8) 0.86494(7) 0.75129(12) 0.0196(5) Uani 1 1 d .
C20B C 0.96607(9) 0.87063(7) 0.67117(12) 0.0231(5) Uani 1 1 d .
H20B H 0.9687 0.8479 0.6381 0.028 Uiso 1 1 calc R
C21B C 0.92684(8) 0.89180(7) 0.35202(11) 0.0196(5) Uani 1 1 d .
H21B H 0.9262 0.8646 0.3710 0.024 Uiso 1 1 calc R
C22B C 0.92272(9) 0.89826(7) 0.27264(11) 0.0193(5) Uani 1 1 d .
C23B C 0.92376(8) 0.93853(7) 0.24448(11) 0.0182(5) Uani 1 1 d .
C24B C 0.92855(8) 0.97110(7) 0.29587(11) 0.0196(5) Uani 1 1 d .
H24B H 0.9292 0.9982 0.2764 0.023 Uiso 1 1 calc R
C25B C 0.94552(10) 1.17760(7) 0.50265(14) 0.0293(6) Uani 1 1 d .
C26B C 0.93469(11) 1.21695(7) 0.38832(14) 0.0450(7) Uani 1 1 d .
H26D H 0.9103 1.2359 0.4064 0.067 Uiso 1 1 calc R
H26E H 0.9266 1.2137 0.3319 0.067 Uiso 1 1 calc R
H26F H 0.9692 1.2279 0.4014 0.067 Uiso 1 1 calc R
C27B C 0.93143(10) 1.16647(7) 0.66760(13) 0.0286(6) Uani 1 1 d .
C28B C 0.96259(10) 1.19711(8) 0.78729(13) 0.0420(7) Uani 1 1 d .
H28D H 0.9703 1.2241 0.7677 0.063 Uiso 1 1 calc R
H28E H 0.9864 1.1910 0.8343 0.063 Uiso 1 1 calc R
H28F H 0.9277 1.1969 0.7995 0.063 Uiso 1 1 calc R
C29B C 0.97117(9) 0.89460(7) 0.88583(12) 0.0206(5) Uani 1 1 d .
C30B C 0.94243(10) 0.85928(8) 0.98805(13) 0.0365(7) Uani 1 1 d .
H30D H 0.9774 0.8580 1.0155 0.055 Uiso 1 1 calc R
H30E H 0.9241 0.8344 0.9984 0.055 Uiso 1 1 calc R
H30F H 0.9251 0.8831 1.0062 0.055 Uiso 1 1 calc R
C31B C 0.99061(9) 0.82339(7) 0.78028(13) 0.0257(6) Uani 1 1 d .
C32B C 1.03972(12) 0.78707(8) 0.88162(16) 0.0503(8) Uani 1 1 d .
H32D H 1.0092 0.7721 0.8909 0.075 Uiso 1 1 calc R
H32E H 1.0613 0.7922 0.9313 0.075 Uiso 1 1 calc R
H32F H 1.0586 0.7708 0.8481 0.075 Uiso 1 1 calc R
C33B C 0.92018(9) 0.86333(7) 0.21814(12) 0.0206(5) Uani 1 1 d .
C34B C 0.89253(11) 0.79521(7) 0.19534(14) 0.0385(7) Uani 1 1 d .
H34D H 0.8895 0.8035 0.1408 0.058 Uiso 1 1 calc R
H34E H 0.8622 0.7798 0.2037 0.058 Uiso 1 1 calc R
H34F H 0.9228 0.7780 0.2084 0.058 Uiso 1 1 calc R
C35B C 0.91521(9) 0.94851(7) 0.15984(12) 0.0193(5) Uani 1 1 d .
C36B C 0.94634(11) 0.98624(8) 0.06151(13) 0.0386(7) Uani 1 1 d .
H36D H 0.9452 0.9630 0.0258 0.058 Uiso 1 1 calc R
H36E H 0.9749 1.0041 0.0541 0.058 Uiso 1 1 calc R
H36F H 0.9144 1.0016 0.0510 0.058 Uiso 1 1 calc R
O1B O 0.96248(8) 1.20645(5) 0.53872(10) 0.0543(5) Uani 1 1 d .
O2B O 0.93156(6) 1.17783(4) 0.42549(8) 0.0346(4) Uani 1 1 d .
O3B O 0.89673(8) 1.19013(5) 0.65831(10) 0.0549(5) Uani 1 1 d .
O4B O 0.96758(6) 1.16646(5) 0.72853(9) 0.0380(4) Uani 1 1 d .
O5B O 0.99397(6) 0.91818(5) 0.93151(8) 0.0314(4) Uani 1 1 d .
O6B O 0.94357(6) 0.86290(5) 0.90589(8) 0.0267(4) Uani 1 1 d .
O7B O 0.97666(7) 0.79195(5) 0.74802(9) 0.0399(5) Uani 1 1 d .
O8B O 1.02491(7) 0.82565(5) 0.84406(9) 0.0331(4) Uani 1 1 d .
O9B O 0.93788(6) 0.86381(5) 0.15797(8) 0.0327(4) Uani 1 1 d .
O10B O 0.89717(6) 0.83113(5) 0.24421(8) 0.0293(4) Uani 1 1 d .
O11B O 0.87767(6) 0.93930(5) 0.11582(8) 0.0339(4) Uani 1 1 d .
O12B O 0.95305(6) 0.97146(5) 0.14087(8) 0.0272(4) Uani 1 1 d .
C1C C 0.56432(8) -0.00331(7) 0.57324(12) 0.0199(5) Uani 1 1 d .
C2C C 0.56287(8) -0.03218(7) 0.53033(11) 0.0179(5) Uani 1 1 d .
C3C C 0.56166(8) -0.06607(7) 0.47891(11) 0.0171(5) Uani 1 1 d .
C4C C 0.56249(8) -0.06006(7) 0.39888(11) 0.0179(5) Uani 1 1 d .
C5C C 0.56140(9) -0.01960(7) 0.36754(12) 0.0198(5) Uani 1 1 d .
C6C C 0.55778(8) 0.01429(7) 0.34139(12) 0.0190(5) Uani 1 1 d .
C7C C 0.55097(8) 0.05471(7) 0.31054(11) 0.0174(5) Uani 1 1 d .
C8C C 0.54858(8) 0.08845(7) 0.36071(12) 0.0197(5) Uani 1 1 d .
C9C C 0.55606(9) 0.08252(7) 0.44309(12) 0.0209(5) Uani 1 1 d .
C10C C 0.56201(8) 0.07761(7) 0.51258(12) 0.0190(5) Uani 1 1 d .
C11C C 0.56673(8) 0.07126(7) 0.59437(11) 0.0187(5) Uani 1 1 d .
C12C C 0.56684(8) 0.03087(7) 0.62374(11) 0.0173(5) Uani 1 1 d .
C13C C 0.55953(8) -0.10606(7) 0.50754(12) 0.0207(5) Uani 1 1 d .
H13C H 0.5597 -0.1102 0.5616 0.025 Uiso 1 1 calc R
C14C C 0.55716(8) -0.13950(7) 0.45848(12) 0.0194(5) Uani 1 1 d .
C15C C 0.55840(9) -0.13337(7) 0.37882(12) 0.0241(6) Uani 1 1 d .
C16C C 0.56191(9) -0.09393(7) 0.35021(12) 0.0222(6) Uani 1 1 d .
H16C H 0.5639 -0.0900 0.2967 0.027 Uiso 1 1 calc R
C17C C 0.54572(8) 0.06125(7) 0.23072(12) 0.0202(5) Uani 1 1 d .
H17C H 0.5480 0.0388 0.1968 0.024 Uiso 1 1 calc R
C18C C 0.53717(9) 0.10046(7) 0.19996(11) 0.0196(5) Uani 1 1 d .
C19C C 0.53165(9) 0.13318(7) 0.24923(12) 0.0201(5) Uani 1 1 d .
C20C C 0.53828(8) 0.12691(7) 0.32945(12) 0.0212(5) Uani 1 1 d .
H20C H 0.5357 0.1494 0.3631 0.025 Uiso 1 1 calc R
C21C C 0.56945(8) 0.10420(7) 0.64554(12) 0.0201(5) Uani 1 1 d .
H21C H 0.5699 0.1313 0.6259 0.024 Uiso 1 1 calc R
C22C C 0.57152(9) 0.09797(7) 0.72493(12) 0.0200(5) Uani 1 1 d .
C23C C 0.57182(8) 0.05793(7) 0.75436(11) 0.0187(5) Uani 1 1 d .
C24C C 0.56962(8) 0.02514(7) 0.70360(11) 0.0180(5) Uani 1 1 d .
H24C H 0.5700 -0.0019 0.7237 0.022 Uiso 1 1 calc R
C25C C 0.55742(9) -0.18198(7) 0.49028(12) 0.0234(5) Uani 1 1 d .
C26C C 0.53376(10) -0.22370(7) 0.58874(14) 0.0414(7) Uani 1 1 d .
H26G H 0.5195 -0.2446 0.5514 0.062 Uiso 1 1 calc R
H26H H 0.5138 -0.2226 0.6319 0.062 Uiso 1 1 calc R
H26I H 0.5692 -0.2306 0.6087 0.062 Uiso 1 1 calc R
C27C C 0.54856(11) -0.16765(7) 0.32219(13) 0.0337(7) Uani 1 1 d .
C28C C 0.56960(14) -0.19753(9) 0.20839(16) 0.0725(11) Uani 1 1 d .
H28G H 0.5645 -0.2244 0.2310 0.109 Uiso 1 1 calc R
H28H H 0.5981 -0.1990 0.1785 0.109 Uiso 1 1 calc R
H28I H 0.5386 -0.1895 0.1741 0.109 Uiso 1 1 calc R
C29C C 0.53467(9) 0.10438(7) 0.11392(12) 0.0213(5) Uani 1 1 d .
C30C C 0.55668(11) 0.14327(8) 0.01112(13) 0.0412(7) Uani 1 1 d .
H30G H 0.5744 0.1205 -0.0100 0.062 Uiso 1 1 calc R
H30H H 0.5734 0.1690 0.0011 0.062 Uiso 1 1 calc R
H30I H 0.5211 0.1439 -0.0138 0.062 Uiso 1 1 calc R
C31C C 0.51567(10) 0.17501(7) 0.22106(13) 0.0269(6) Uani 1 1 d .
C32C C 0.46260(12) 0.21206(8) 0.12543(16) 0.0518(8) Uani 1 1 d .
H32G H 0.4457 0.2280 0.1620 0.078 Uiso 1 1 calc R
H32H H 0.4388 0.2075 0.0777 0.078 Uiso 1 1 calc R
H32I H 0.4924 0.2270 0.1132 0.078 Uiso 1 1 calc R
C33C C 0.56868(10) 0.13373(7) 0.77667(12) 0.0255(6) Uani 1 1 d .
C34C C 0.59552(11) 0.20125(7) 0.80474(14) 0.0421(7) Uani 1 1 d .
H34G H 0.5638 0.2157 0.7856 0.063 Uiso 1 1 calc R
H34H H 0.6246 0.2188 0.7988 0.063 Uiso 1 1 calc R
H34I H 0.5962 0.1945 0.8597 0.063 Uiso 1 1 calc R
C35C C 0.58004(9) 0.05010(7) 0.83993(12) 0.0205(5) Uani 1 1 d .
C36C C 0.55534(10) 0.01001(8) 0.93987(13) 0.0366(7) Uani 1 1 d .
H36G H 0.5894 -0.0016 0.9547 0.055 Uiso 1 1 calc R
H36H H 0.5296 -0.0103 0.9487 0.055 Uiso 1 1 calc R
H36I H 0.5515 0.0344 0.9713 0.055 Uiso 1 1 calc R
O1C O 0.57897(6) -0.21034(5) 0.46616(9) 0.0347(4) Uani 1 1 d .
O2C O 0.53194(6) -0.18424(4) 0.55061(9) 0.0343(4) Uani 1 1 d .
O3C O 0.51380(7) -0.19142(5) 0.32137(10) 0.0477(5) Uani 1 1 d .
O4C O 0.58088(7) -0.16760(5) 0.27009(9) 0.0488(5) Uani 1 1 d .
O5C O 0.51377(7) 0.07979(5) 0.06816(8) 0.0340(4) Uani 1 1 d .
O6C O 0.55840(6) 0.13789(5) 0.09390(8) 0.0261(4) Uani 1 1 d .
O7C O 0.53151(8) 0.20611(5) 0.25215(10) 0.0466(5) Uani 1 1 d .
O8C O 0.47861(7) 0.17314(5) 0.16006(9) 0.0326(4) Uani 1 1 d .
O9C O 0.54052(7) 0.13515(5) 0.82591(9) 0.0408(5) Uani 1 1 d .
O10C O 0.59838(6) 0.16419(5) 0.76069(8) 0.0301(4) Uani 1 1 d .
O11C O 0.61133(7) 0.06683(6) 0.88568(9) 0.0391(5) Uani 1 1 d .
O12C O 0.54859(6) 0.02108(5) 0.85854(8) 0.0268(4) Uani 1 1 d .
C1D C 0.69313(9) 0.01481(7) 0.66573(12) 0.0187(5) Uani 1 1 d .
C2D C 0.68948(8) -0.01908(7) 0.64001(12) 0.0204(5) Uani 1 1 d .
C3D C 0.68737(8) -0.05935(7) 0.60719(12) 0.0199(5) Uani 1 1 d .
C4D C 0.68724(8) -0.06444(7) 0.52636(12) 0.0198(5) Uani 1 1 d .
C5D C 0.68681(8) -0.02978(7) 0.47705(12) 0.0213(5) Uani 1 1 d .
C6D C 0.68537(8) -0.00075(7) 0.43429(12) 0.0200(5) Uani 1 1 d .
C7D C 0.68345(8) 0.03339(7) 0.38313(11) 0.0187(5) Uani 1 1 d .
C8D C 0.68378(8) 0.07372(7) 0.41231(11) 0.0183(5) Uani 1 1 d .
C9D C 0.68877(8) 0.07988(7) 0.49459(12) 0.0204(5) Uani 1 1 d .
C10D C 0.69459(8) 0.08361(6) 0.56411(12) 0.0197(5) Uani 1 1 d .
C11D C 0.70208(8) 0.08918(7) 0.64645(12) 0.0188(5) Uani 1 1 d .
C12D C 0.70000(8) 0.05514(7) 0.69661(11) 0.0190(5) Uani 1 1 d .
C13D C 0.68696(9) -0.09387(7) 0.65395(13) 0.0242(6) Uani 1 1 d .
H13D H 0.6866 -0.0907 0.7081 0.029 Uiso 1 1 calc R
C14D C 0.68709(9) -0.13305(7) 0.62204(12) 0.0230(5) Uani 1 1 d .
C15D C 0.68811(9) -0.13803(7) 0.54280(13) 0.0231(5) Uani 1 1 d .
C16D C 0.68813(8) -0.10366(7) 0.49585(12) 0.0204(5) Uani 1 1 d .
H16D H 0.6888 -0.1070 0.4418 0.025 Uiso 1 1 calc R
C17D C 0.68069(8) 0.02707(7) 0.30304(11) 0.0202(5) Uani 1 1 d .
H17D H 0.6805 0.0000 0.2831 0.024 Uiso 1 1 calc R
C18D C 0.67828(8) 0.06001(7) 0.25275(11) 0.0175(5) Uani 1 1 d .
C19D C 0.67841(9) 0.10009(7) 0.28161(12) 0.0210(5) Uani 1 1 d .
C20D C 0.68101(9) 0.10613(7) 0.36093(12) 0.0217(5) Uani 1 1 d .
H20D H 0.6809 0.1332 0.3805 0.026 Uiso 1 1 calc R
C21D C 0.71191(8) 0.12782(7) 0.67822(12) 0.0234(5) Uani 1 1 d .
H21D H 0.7143 0.1505 0.6448 0.028 Uiso 1 1 calc R
C22D C 0.71835(9) 0.13391(7) 0.75803(12) 0.0224(5) Uani 1 1 d .
C23D C 0.71341(9) 0.10081(7) 0.80757(12) 0.0198(5) Uani 1 1 d .
C24D C 0.70477(8) 0.06198(7) 0.77630(12) 0.0209(5) Uani 1 1 d .
H24D H 0.7020 0.0396 0.8101 0.025 Uiso 1 1 calc R
C25D C 0.68171(10) -0.16786(7) 0.67460(13) 0.0295(6) Uani 1 1 d .
C26D C 0.71266(11) -0.19767(8) 0.79532(14) 0.0493(8) Uani 1 1 d .
H26J H 0.6774 -0.1982 0.8058 0.074 Uiso 1 1 calc R
H26K H 0.7353 -0.1903 0.8429 0.074 Uiso 1 1 calc R
H26L H 0.7220 -0.2247 0.7777 0.074 Uiso 1 1 calc R
C27D C 0.69447(9) -0.17883(7) 0.50881(14) 0.0288(6) Uani 1 1 d .
C28D C 0.68463(10) -0.21783(7) 0.39427(15) 0.0445(7) Uani 1 1 d .
H28J H 0.7201 -0.2272 0.4006 0.067 Uiso 1 1 calc R
H28K H 0.6717 -0.2149 0.3389 0.067 Uiso 1 1 calc R
H28L H 0.6639 -0.2378 0.4175 0.067 Uiso 1 1 calc R
C29D C 0.67076(9) 0.05166(7) 0.16688(12) 0.0211(5) Uani 1 1 d .
C30D C 0.69500(10) 0.01050(8) 0.06791(12) 0.0338(6) Uani 1 1 d .
H30J H 0.6596 0.0021 0.0519 0.051 Uiso 1 1 calc R
H30K H 0.7177 -0.0124 0.0611 0.051 Uiso 1 1 calc R
H30L H 0.7030 0.0336 0.0359 0.051 Uiso 1 1 calc R
C31D C 0.68143(10) 0.13603(7) 0.22904(12) 0.0263(6) Uani 1 1 d .
C32D C 0.65341(11) 0.20298(7) 0.20150(14) 0.0408(7) Uani 1 1 d .
H32J H 0.6869 0.2157 0.2152 0.061 Uiso 1 1 calc R
H32K H 0.6270 0.2219 0.2133 0.061 Uiso 1 1 calc R
H32L H 0.6478 0.1965 0.1459 0.061 Uiso 1 1 calc R
C33D C 0.73460(10) 0.17528(7) 0.78647(13) 0.0275(6) Uani 1 1 d .
C34D C 0.78816(12) 0.21272(8) 0.88177(16) 0.0509(8) Uani 1 1 d .
H34J H 0.8038 0.2289 0.8441 0.076 Uiso 1 1 calc R
H34K H 0.8132 0.2080 0.9281 0.076 Uiso 1 1 calc R
H34L H 0.7589 0.2276 0.8963 0.076 Uiso 1 1 calc R
C35D C 0.71590(9) 0.10458(7) 0.89399(12) 0.0214(5) Uani 1 1 d .
C36D C 0.69398(10) 0.14293(8) 0.99730(12) 0.0389(7) Uani 1 1 d .
H36J H 0.6761 0.1202 1.0181 0.058 Uiso 1 1 calc R
H36K H 0.6773 0.1687 1.0073 0.058 Uiso 1 1 calc R
H36L H 0.7295 0.1435 1.0226 0.058 Uiso 1 1 calc R
O1D O 0.64742(8) -0.19222(6) 0.66560(11) 0.0585(6) Uani 1 1 d .
O2D O 0.71751(7) -0.16765(5) 0.73538(9) 0.0426(4) Uani 1 1 d .
O3D O 0.71116(9) -0.20822(5) 0.54470(11) 0.0628(6) Uani 1 1 d .
O4D O 0.68205(7) -0.17908(5) 0.43212(9) 0.0368(4) Uani 1 1 d .
O5D O 0.63866(7) 0.06818(5) 0.12095(9) 0.0362(4) Uani 1 1 d .
O6D O 0.70194(6) 0.02266(5) 0.14905(8) 0.0270(4) Uani 1 1 d .
O7D O 0.70859(7) 0.13704(5) 0.17919(9) 0.0379(5) Uani 1 1 d .
O8D O 0.65116(6) 0.16594(5) 0.24582(8) 0.0300(4) Uani 1 1 d .
O9D O 0.71864(8) 0.20678(5) 0.75605(10) 0.0470(5) Uani 1 1 d .
O10D O 0.77128(6) 0.17384(5) 0.84741(9) 0.0320(4) Uani 1 1 d .
O11D O 0.73627(7) 0.07965(5) 0.93885(8) 0.0323(4) Uani 1 1 d .
O12D O 0.69257(6) 0.13762(5) 0.91425(8) 0.0280(4) Uani 1 1 d .

loop_
_atom_site_aniso_label
_atom_site_aniso_U_11
_atom_site_aniso_U_22
_atom_site_aniso_U_33
_atom_site_aniso_U_23
_atom_site_aniso_U_13
_atom_site_aniso_U_12
C1A 0.0197(13) 0.0196(13) 0.0164(11) -0.0019(9) 0.0026(9) 0.0005(10)
C2A 0.0222(14) 0.0226(14) 0.0178(11) -0.0021(10) 0.0011(9) 0.0013(11)
C3A 0.0197(13) 0.0184(13) 0.0197(11) -0.0023(9) 0.0009(9) 0.0002(10)
C4A 0.0180(13) 0.0201(13) 0.0208(11) 0.0018(10) 0.0003(9) 0.0011(10)
C5A 0.0216(14) 0.0216(13) 0.0183(11) -0.0017(10) 0.0023(9) 0.0015(10)
C6A 0.0203(13) 0.0192(13) 0.0202(11) -0.0037(10) -0.0005(9) -0.0006(10)
C7A 0.0174(13) 0.0202(13) 0.0207(11) 0.0018(9) 0.0031(9) 0.0004(10)
C8A 0.0207(13) 0.0202(13) 0.0193(11) -0.0005(9) 0.0038(9) 0.0006(10)
C9A 0.0229(14) 0.0205(13) 0.0224(12) 0.0002(9) 0.0066(10) 0.0003(10)
C10A 0.0213(13) 0.0190(13) 0.0201(12) -0.0028(9) 0.0027(10) -0.0011(10)
C11A 0.0184(13) 0.0191(12) 0.0181(11) -0.0030(9) 0.0021(9) -0.0004(10)
C12A 0.0194(13) 0.0168(13) 0.0225(11) -0.0017(9) 0.0037(9) 0.0009(10)
C13A 0.0277(15) 0.0238(14) 0.0196(12) -0.0026(10) 0.0011(10) 0.0003(11)
C14A 0.0295(15) 0.0144(13) 0.0247(12) 0.0011(10) 0.0033(10) -0.0005(11)
C15A 0.0242(14) 0.0207(13) 0.0237(12) -0.0019(10) 0.0002(10) 0.0001(11)
C16A 0.0195(13) 0.0191(13) 0.0184(11) -0.0029(9) 0.0001(9) 0.0011(10)
C17A 0.0235(14) 0.0180(13) 0.0183(11) -0.0024(9) 0.0010(10) -0.0001(10)
C18A 0.0240(13) 0.0204(13) 0.0179(11) -0.0018(9) 0.0058(9) 0.0022(10)
C19A 0.0237(13) 0.0189(13) 0.0200(11) 0.0011(9) 0.0043(10) -0.0008(10)
C20A 0.0277(14) 0.0217(13) 0.0186(11) -0.0043(9) 0.0041(10) -0.0007(11)
C21A 0.0257(13) 0.0186(12) 0.0205(11) -0.0001(9) 0.0067(10) -0.0024(10)
C22A 0.0228(13) 0.0204(13) 0.0213(11) -0.0022(9) 0.0048(10) -0.0004(10)
C23A 0.0171(12) 0.0194(13) 0.0184(11) -0.0020(9) 0.0008(9) 0.0020(10)
C24A 0.0205(13) 0.0230(13) 0.0205(11) 0.0023(10) 0.0014(9) 0.0003(10)
C25A 0.0540(19) 0.0191(13) 0.0269(13) -0.0004(10) -0.0009(13) -0.0041(13)
C26A 0.114(3) 0.0477(19) 0.0414(17) 0.0236(14) 0.0088(18) -0.0064(19)
C27A 0.0258(14) 0.0222(14) 0.0236(12) -0.0025(10) -0.0005(10) -0.0003(11)
C28A 0.0602(19) 0.0275(14) 0.0427(15) -0.0148(12) 0.0149(13) -0.0040(13)
C29A 0.0302(15) 0.0163(12) 0.0185(11) 0.0019(9) 0.0047(11) -0.0005(11)
C30A 0.0446(17) 0.0399(16) 0.0255(13) -0.0089(11) 0.0107(12) 0.0107(13)
C31A 0.0317(14) 0.0206(13) 0.0187(11) -0.0032(9) 0.0009(10) -0.0015(11)
C32A 0.0532(18) 0.0216(14) 0.0401(15) 0.0036(11) 0.0062(13) -0.0008(12)
C33A 0.0276(14) 0.0243(14) 0.0227(12) -0.0037(10) 0.0078(10) -0.0026(11)
C34A 0.065(2) 0.0307(17) 0.0461(17) -0.0149(13) -0.0010(15) -0.0147(15)
C35A 0.0237(13) 0.0176(13) 0.0206(11) -0.0030(10) 0.0007(10) -0.0018(10)
C36A 0.0464(18) 0.0453(17) 0.0188(12) -0.0074(11) 0.0076(11) 0.0103(13)
O1A 0.0730(14) 0.0279(10) 0.0360(10) 0.0026(8) -0.0093(9) 0.0068(10)
O2A 0.0766(14) 0.0370(11) 0.0326(10) 0.0103(8) 0.0103(10) -0.0051(10)
O3A 0.0462(11) 0.0196(9) 0.0336(9) -0.0004(7) 0.0068(8) -0.0039(8)
O4A 0.0440(11) 0.0248(9) 0.0355(9) -0.0070(7) 0.0141(8) -0.0031(8)
O5A 0.0367(10) 0.0450(11) 0.0227(8) -0.0036(8) -0.0025(8) 0.0131(9)
O6A 0.0329(10) 0.0354(10) 0.0186(8) -0.0036(7) 0.0053(7) 0.0070(8)
O7A 0.0519(11) 0.0311(10) 0.0234(9) 0.0028(7) 0.0135(8) 0.0004(8)
O8A 0.0445(12) 0.0231(10) 0.0277(9) 0.0024(7) 0.0085(8) 0.0040(8)
O9A 0.0583(13) 0.0192(10) 0.0361(10) 0.0022(8) 0.0043(9) -0.0042(9)
O10A 0.0428(11) 0.0250(10) 0.0268(9) -0.0054(7) -0.0019(8) -0.0088(8)
O11A 0.0347(10) 0.0287(10) 0.0224(8) 0.0014(7) -0.0010(7) 0.0096(8)
O12A 0.0375(10) 0.0235(10) 0.0188(8) -0.0038(7) 0.0073(7) 0.0057(8)
C1B 0.0205(13) 0.0233(13) 0.0152(11) 0.0039(10) 0.0003(9) 0.0009(10)
C2B 0.0198(13) 0.0165(12) 0.0168(11) 0.0027(9) 0.0006(9) -0.0004(10)
C3B 0.0152(13) 0.0137(12) 0.0208(11) -0.0012(9) 0.0025(9) 0.0003(10)
C4B 0.0204(13) 0.0161(12) 0.0197(11) 0.0025(9) 0.0016(9) 0.0011(10)
C5B 0.0240(14) 0.0217(14) 0.0193(11) -0.0001(10) 0.0028(10) 0.0051(11)
C6B 0.0216(13) 0.0227(14) 0.0147(11) 0.0018(9) 0.0024(9) 0.0006(11)
C7B 0.0178(13) 0.0184(13) 0.0184(11) 0.0051(9) 0.0037(9) 0.0040(10)
C8B 0.0235(14) 0.0221(13) 0.0171(11) 0.0007(9) 0.0075(10) -0.0008(10)
C9B 0.0229(14) 0.0210(13) 0.0208(12) -0.0020(9) 0.0050(10) -0.0006(11)
C10B 0.0208(13) 0.0199(13) 0.0196(12) -0.0030(9) 0.0032(9) -0.0005(10)
C11B 0.0193(13) 0.0236(13) 0.0149(11) 0.0028(9) 0.0011(9) 0.0000(10)
C12B 0.0163(13) 0.0243(13) 0.0157(11) -0.0006(9) 0.0010(9) 0.0017(10)
C13B 0.0213(14) 0.0217(13) 0.0160(11) 0.0016(9) 0.0028(9) 0.0009(10)
C14B 0.0208(13) 0.0156(12) 0.0226(11) 0.0007(9) 0.0039(9) -0.0008(10)
C15B 0.0278(14) 0.0217(13) 0.0180(11) -0.0021(10) -0.0007(10) 0.0016(11)
C16B 0.0295(15) 0.0180(13) 0.0187(11) 0.0003(9) 0.0044(10) 0.0058(11)
C17B 0.0217(13) 0.0188(13) 0.0212(11) 0.0000(9) 0.0046(9) -0.0017(10)
C18B 0.0232(13) 0.0193(13) 0.0164(11) 0.0042(9) 0.0011(9) -0.0008(10)
C19B 0.0233(13) 0.0172(12) 0.0188(11) 0.0018(9) 0.0051(9) 0.0005(10)
C20B 0.0301(14) 0.0206(13) 0.0192(11) -0.0015(9) 0.0062(10) 0.0006(11)
C21B 0.0206(13) 0.0191(12) 0.0191(11) 0.0012(9) 0.0025(9) -0.0004(10)
C22B 0.0217(13) 0.0191(13) 0.0170(11) -0.0006(9) 0.0023(9) 0.0008(10)
C23B 0.0168(12) 0.0222(13) 0.0152(11) 0.0040(9) 0.0008(9) 0.0013(10)
C24B 0.0230(14) 0.0168(12) 0.0188(11) 0.0026(9) 0.0026(10) -0.0019(10)
C25B 0.0350(16) 0.0216(14) 0.0311(14) 0.0014(11) 0.0040(11) -0.0029(12)
C26B 0.064(2) 0.0294(15) 0.0437(16) 0.0153(12) 0.0137(14) 0.0017(14)
C27B 0.0380(15) 0.0232(13) 0.0240(12) 0.0004(10) 0.0020(11) 0.0015(12)
C28B 0.0620(19) 0.0344(15) 0.0288(13) -0.0133(11) 0.0036(13) 0.0019(14)
C29B 0.0274(14) 0.0192(13) 0.0154(11) 0.0007(10) 0.0033(10) 0.0012(11)
C30B 0.0535(19) 0.0348(16) 0.0229(13) 0.0050(11) 0.0110(12) -0.0093(14)
C31B 0.0330(15) 0.0189(13) 0.0263(13) 0.0031(10) 0.0079(11) 0.0027(11)
C32B 0.064(2) 0.0354(18) 0.0493(17) 0.0155(14) 0.0005(15) 0.0139(16)
C33B 0.0262(13) 0.0157(12) 0.0183(11) 0.0007(9) -0.0020(10) 0.0023(10)
C34B 0.0541(18) 0.0236(14) 0.0374(14) -0.0054(11) 0.0054(13) -0.0036(13)
C35B 0.0199(13) 0.0191(13) 0.0188(11) 0.0011(9) 0.0018(10) -0.0005(10)
C36B 0.0489(19) 0.0452(17) 0.0229(13) 0.0112(12) 0.0092(12) -0.0084(14)
O1B 0.0853(16) 0.0281(11) 0.0464(11) -0.0026(9) -0.0008(10) -0.0179(10)
O2B 0.0517(11) 0.0231(9) 0.0302(9) 0.0073(7) 0.0101(8) 0.0014(8)
O3B 0.0663(14) 0.0437(12) 0.0500(12) -0.0147(9) -0.0074(10) 0.0244(10)
O4B 0.0431(11) 0.0333(10) 0.0355(10) -0.0102(8) -0.0016(8) 0.0072(8)
O5B 0.0410(11) 0.0307(10) 0.0210(8) -0.0002(7) -0.0006(7) -0.0056(8)
O6B 0.0355(10) 0.0266(10) 0.0186(8) 0.0022(7) 0.0060(7) -0.0061(8)
O7B 0.0591(13) 0.0214(10) 0.0380(10) -0.0009(8) 0.0035(9) 0.0013(9)
O8B 0.0465(12) 0.0226(10) 0.0277(9) 0.0072(7) -0.0027(8) 0.0065(8)
O9B 0.0497(11) 0.0297(10) 0.0202(8) -0.0010(7) 0.0102(8) -0.0003(8)
O10B 0.0441(11) 0.0209(9) 0.0235(8) -0.0011(7) 0.0068(8) -0.0030(8)
O11B 0.0345(10) 0.0422(11) 0.0224(8) 0.0067(7) -0.0046(8) -0.0108(8)
O12B 0.0284(10) 0.0337(10) 0.0204(8) 0.0023(7) 0.0063(7) -0.0083(8)
C1C 0.0214(13) 0.0217(13) 0.0165(11) 0.0007(10) 0.0028(9) -0.0009(10)
C2C 0.0190(13) 0.0173(12) 0.0172(11) 0.0015(9) 0.0018(9) 0.0003(10)
C3C 0.0140(13) 0.0165(12) 0.0210(11) 0.0016(9) 0.0027(9) -0.0002(10)
C4C 0.0215(13) 0.0146(12) 0.0173(11) -0.0003(9) 0.0020(9) 0.0006(10)
C5C 0.0227(14) 0.0191(13) 0.0173(11) -0.0008(10) 0.0020(9) 0.0020(11)
C6C 0.0208(13) 0.0194(13) 0.0164(11) -0.0007(9) 0.0012(9) -0.0002(10)
C7C 0.0153(12) 0.0175(12) 0.0195(11) 0.0020(9) 0.0034(9) 0.0022(10)
C8C 0.0225(14) 0.0203(13) 0.0169(11) 0.0008(9) 0.0044(9) -0.0010(10)
C9C 0.0235(14) 0.0194(13) 0.0194(12) -0.0019(9) 0.0020(10) -0.0008(10)
C10C 0.0189(13) 0.0200(13) 0.0181(11) -0.0014(9) 0.0025(9) 0.0018(10)
C11C 0.0177(13) 0.0231(13) 0.0146(11) 0.0006(9) -0.0003(9) 0.0020(10)
C12C 0.0164(13) 0.0195(13) 0.0159(11) -0.0017(9) 0.0018(9) -0.0002(10)
C13C 0.0224(14) 0.0217(13) 0.0179(11) -0.0018(10) 0.0030(10) -0.0003(11)
C14C 0.0192(13) 0.0158(12) 0.0234(11) 0.0004(9) 0.0035(9) -0.0007(10)
C15C 0.0298(15) 0.0225(14) 0.0191(11) -0.0018(10) 0.0011(10) 0.0026(11)
C16C 0.0302(15) 0.0213(13) 0.0156(11) 0.0013(9) 0.0048(10) 0.0054(11)
C17C 0.0232(13) 0.0166(12) 0.0203(11) -0.0010(9) 0.0014(9) -0.0016(10)
C18C 0.0231(13) 0.0187(13) 0.0163(11) 0.0014(9) 0.0009(9) 0.0009(10)
C19C 0.0258(13) 0.0159(12) 0.0185(11) 0.0010(9) 0.0031(9) -0.0024(10)
C20C 0.0289(14) 0.0169(12) 0.0177(11) -0.0032(9) 0.0027(10) 0.0002(10)
C21C 0.0215(13) 0.0185(13) 0.0205(11) 0.0013(9) 0.0038(10) 0.0001(10)
C22C 0.0208(13) 0.0221(13) 0.0172(11) -0.0019(9) 0.0026(9) 0.0011(10)
C23C 0.0188(12) 0.0209(13) 0.0166(11) -0.0008(9) 0.0030(9) -0.0005(10)
C24C 0.0185(13) 0.0148(12) 0.0202(11) 0.0022(9) 0.0015(9) -0.0003(10)
C25C 0.0291(15) 0.0165(13) 0.0228(12) -0.0031(10) -0.0026(10) -0.0032(11)
C26C 0.0599(19) 0.0262(14) 0.0396(15) 0.0116(11) 0.0129(13) 0.0028(13)
C27C 0.0569(19) 0.0187(13) 0.0248(13) 0.0013(10) 0.0034(13) 0.0022(13)
C28C 0.129(3) 0.049(2) 0.0422(17) -0.0215(15) 0.0198(19) 0.002(2)
C29C 0.0277(14) 0.0198(13) 0.0162(11) 0.0003(10) 0.0024(10) 0.0013(11)
C30C 0.061(2) 0.0403(17) 0.0235(13) 0.0054(12) 0.0118(13) -0.0097(15)
C31C 0.0384(16) 0.0187(14) 0.0239(12) 0.0011(10) 0.0056(11) 0.0031(12)
C32C 0.064(2) 0.0366(18) 0.0501(18) 0.0118(14) -0.0080(15) 0.0127(16)
C33C 0.0382(15) 0.0199(13) 0.0179(11) -0.0017(9) 0.0022(11) 0.0013(11)
C34C 0.065(2) 0.0249(15) 0.0362(15) -0.0104(12) 0.0071(13) -0.0039(13)
C35C 0.0217(13) 0.0218(13) 0.0183(11) -0.0004(10) 0.0043(10) 0.0000(11)
C36C 0.0487(18) 0.0393(16) 0.0228(13) 0.0080(11) 0.0080(12) -0.0020(14)
O1C 0.0468(11) 0.0210(9) 0.0370(9) -0.0001(7) 0.0088(8) 0.0048(8)
O2C 0.0510(11) 0.0215(9) 0.0334(9) 0.0069(7) 0.0161(8) 0.0036(8)
O3C 0.0704(14) 0.0292(10) 0.0396(10) -0.0033(8) -0.0056(9) -0.0130(10)
O4C 0.0757(14) 0.0371(11) 0.0359(10) -0.0109(8) 0.0155(10) 0.0035(10)
O5C 0.0488(12) 0.0311(10) 0.0200(8) -0.0023(7) -0.0026(8) -0.0072(9)
O6C 0.0363(10) 0.0235(10) 0.0188(8) 0.0019(7) 0.0052(7) -0.0052(8)
O7C 0.0754(15) 0.0235(11) 0.0365(10) -0.0013(8) -0.0065(9) -0.0024(10)
O8C 0.0426(11) 0.0219(10) 0.0305(9) 0.0044(7) -0.0040(8) 0.0053(8)
O9C 0.0637(13) 0.0283(10) 0.0357(10) -0.0060(8) 0.0253(9) -0.0025(9)
O10C 0.0441(11) 0.0223(10) 0.0241(8) -0.0042(7) 0.0056(8) -0.0027(8)
O11C 0.0471(12) 0.0471(11) 0.0215(9) -0.0007(8) 0.0001(8) -0.0207(9)
O12C 0.0307(10) 0.0302(10) 0.0202(8) 0.0020(7) 0.0057(7) -0.0064(8)
C1D 0.0221(13) 0.0189(13) 0.0151(10) 0.0011(9) 0.0026(9) -0.0010(10)
C2D 0.0211(13) 0.0209(13) 0.0193(11) 0.0004(10) 0.0036(10) 0.0014(11)
C3D 0.0205(13) 0.0173(13) 0.0224(11) -0.0009(9) 0.0045(10) 0.0015(10)
C4D 0.0196(14) 0.0197(13) 0.0199(11) 0.0028(9) 0.0017(9) 0.0035(10)
C5D 0.0217(14) 0.0236(14) 0.0183(11) -0.0018(10) 0.0020(10) -0.0001(11)
C6D 0.0202(13) 0.0207(13) 0.0187(11) -0.0008(10) 0.0012(9) 0.0002(10)
C7D 0.0178(13) 0.0189(13) 0.0184(11) 0.0003(9) -0.0008(9) 0.0010(10)
C8D 0.0171(13) 0.0212(13) 0.0163(11) 0.0017(9) 0.0013(9) -0.0002(10)
C9D 0.0243(14) 0.0166(12) 0.0204(12) -0.0006(9) 0.0038(10) 0.0003(10)
C10D 0.0208(13) 0.0165(12) 0.0217(12) 0.0009(9) 0.0025(10) -0.0018(10)
C11D 0.0156(12) 0.0198(12) 0.0205(11) -0.0001(9) 0.0013(9) -0.0005(10)
C12D 0.0198(13) 0.0185(13) 0.0183(11) -0.0004(9) 0.0012(9) 0.0000(10)
C13D 0.0299(15) 0.0224(13) 0.0201(12) 0.0017(10) 0.0030(10) 0.0001(11)
C14D 0.0279(14) 0.0157(13) 0.0252(12) 0.0030(10) 0.0029(10) -0.0002(11)
C15D 0.0211(13) 0.0216(14) 0.0258(12) -0.0006(10) 0.0010(10) -0.0001(11)
C16D 0.0207(14) 0.0198(13) 0.0205(11) -0.0005(9) 0.0019(10) 0.0004(10)
C17D 0.0200(13) 0.0203(13) 0.0191(11) 0.0003(9) -0.0011(9) 0.0003(10)
C18D 0.0197(12) 0.0182(12) 0.0148(10) 0.0036(9) 0.0036(9) 0.0050(10)
C19D 0.0243(13) 0.0203(13) 0.0181(11) 0.0032(9) 0.0021(10) 0.0012(10)
C20D 0.0281(14) 0.0166(12) 0.0203(11) -0.0017(9) 0.0034(10) -0.0021(10)
C21D 0.0282(14) 0.0194(13) 0.0222(12) 0.0023(10) 0.0024(10) -0.0022(11)
C22D 0.0286(14) 0.0179(13) 0.0199(11) -0.0015(9) 0.0006(10) -0.0020(10)
C23D 0.0221(13) 0.0193(13) 0.0167(11) -0.0003(9) -0.0012(9) 0.0012(10)
C24D 0.0232(13) 0.0190(13) 0.0204(11) 0.0033(9) 0.0031(9) -0.0021(10)
C25D 0.0398(16) 0.0216(13) 0.0275(13) 0.0006(10) 0.0063(12) -0.0009(12)
C26D 0.076(2) 0.0357(16) 0.0339(15) 0.0136(12) 0.0013(14) -0.0036(15)
C27D 0.0318(16) 0.0212(14) 0.0335(14) 0.0006(11) 0.0053(11) 0.0011(12)
C28D 0.0567(19) 0.0319(15) 0.0467(16) -0.0172(12) 0.0135(14) -0.0001(13)
C29D 0.0252(14) 0.0200(13) 0.0189(11) 0.0017(10) 0.0063(10) -0.0010(11)
C30D 0.0461(17) 0.0342(15) 0.0226(12) -0.0051(11) 0.0100(11) 0.0071(13)
C31D 0.0380(15) 0.0202(13) 0.0205(12) -0.0041(10) 0.0030(11) -0.0013(11)
C32D 0.0621(19) 0.0216(14) 0.0382(15) 0.0076(11) 0.0060(13) 0.0021(13)
C33D 0.0374(16) 0.0229(14) 0.0226(12) -0.0020(10) 0.0057(11) -0.0006(12)
C34D 0.069(2) 0.0310(17) 0.0484(17) -0.0125(13) -0.0047(15) -0.0177(16)
C35D 0.0256(13) 0.0200(13) 0.0181(11) -0.0022(10) 0.0017(10) -0.0019(11)
C36D 0.0552(19) 0.0405(17) 0.0218(13) -0.0087(11) 0.0077(12) 0.0089(14)
O1D 0.0668(14) 0.0493(12) 0.0551(12) 0.0168(10) -0.0057(10) -0.0227(11)
O2D 0.0545(12) 0.0353(10) 0.0341(10) 0.0157(8) -0.0063(9) -0.0074(9)
O3D 0.1083(18) 0.0287(11) 0.0472(12) 0.0031(9) -0.0024(11) 0.0192(11)
O4D 0.0563(12) 0.0236(9) 0.0323(9) -0.0056(7) 0.0128(8) -0.0004(8)
O5D 0.0400(11) 0.0453(11) 0.0216(9) 0.0037(8) -0.0010(8) 0.0181(9)
O6D 0.0330(10) 0.0256(9) 0.0226(8) -0.0017(7) 0.0049(7) 0.0055(8)
O7D 0.0585(13) 0.0298(10) 0.0297(9) 0.0043(7) 0.0208(9) 0.0003(9)
O8D 0.0429(11) 0.0208(9) 0.0263(9) 0.0024(7) 0.0052(8) 0.0009(8)
O9D 0.0755(15) 0.0222(10) 0.0392(10) 0.0013(8) -0.0060(10) -0.0015(10)
O10D 0.0397(11) 0.0236(10) 0.0305(9) -0.0048(7) -0.0023(8) -0.0078(8)
O11D 0.0459(11) 0.0296(10) 0.0199(8) 0.0020(7) -0.0004(8) 0.0088(8)
O12D 0.0398(11) 0.0259(10) 0.0190(8) -0.0010(7) 0.0064(7) 0.0034(8)

loop_
_atom_type_symbol
_atom_type_description
_atom_type_scat_dispersion_real
_atom_type_scat_dispersion_imag
_atom_type_scat_source
C C 0.0033 0.0016 'International Tables Vol C Tables 4.2.6.8 and 6.1.1.4'
H H 0.0000 0.0000 'International Tables Vol C Tables 4.2.6.8 and 6.1.1.4'
O O 0.0106 0.0060 'International Tables Vol C Tables 4.2.6.8 and 6.1.1.4'

loop_
_geom_angle_atom_site_label_1
_geom_angle_atom_site_label_2
_geom_angle_atom_site_label_3
_geom_angle
C2A C1A C12A 177.6(2)
C1A C2A C3A 175.4(2)
C13A C3A C4A 118.7(2)
C13A C3A C2A 120.92(19)
C4A C3A C2A 120.3(2)
C3A C4A C16A 119.7(2)
C3A C4A C5A 120.2(2)
C16A C4A C5A 120.04(19)
C6A C5A C4A 178.2(2)
C5A C6A C7A 178.7(3)
C17A C7A C8A 119.36(19)
C17A C7A C6A 119.4(2)
C8A C7A C6A 121.22(19)
C20A C8A C7A 119.49(19)
C20A C8A C9A 121.1(2)
C7A C8A C9A 119.3(2)
C10A C9A C8A 177.2(2)
C9A C10A C11A 179.9(3)
C21A C11A C12A 119.14(19)
C21A C11A C10A 120.2(2)
C12A C11A C10A 120.6(2)
C24A C12A C11A 119.1(2)
C24A C12A C1A 120.6(2)
C11A C12A C1A 120.23(18)
C14A C13A C3A 121.4(2)
C14A C13A H13A 119.3
C3A C13A H13A 119.3
C13A C14A C15A 120.1(2)
C13A C14A C25A 118.09(19)
C15A C14A C25A 121.3(2)
C16A C15A C14A 119.5(2)
C16A C15A C27A 119.65(19)
C14A C15A C27A 120.8(2)
C15A C16A C4A 120.64(19)
C15A C16A H16A 119.7
C4A C16A H16A 119.7
C18A C17A C7A 120.5(2)
C18A C17A H17A 119.7
C7A C17A H17A 119.7
C17A C18A C19A 120.45(19)
C17A C18A C29A 118.03(19)
C19A C18A C29A 121.38(19)
C20A C19A C18A 118.9(2)
C20A C19A C31A 119.9(2)
C18A C19A C31A 121.03(19)
C8A C20A C19A 121.2(2)
C8A C20A H20A 119.4
C19A C20A H20A 119.4
C22A C21A C11A 121.2(2)
C22A C21A H21A 119.4
C11A C21A H21A 119.4
C21A C22A C23A 119.5(2)
C21A C22A C33A 117.5(2)
C23A C22A C33A 122.87(19)
C24A C23A C22A 119.53(19)
C24A C23A C35A 116.47(19)
C22A C23A C35A 123.96(19)
C12A C24A C23A 121.3(2)
C12A C24A H24A 119.3
C23A C24A H24A 119.3
O1A C25A O2A 124.3(2)
O1A C25A C14A 123.2(2)
O2A C25A C14A 112.4(2)
O2A C26A H26A 109.5
O2A C26A H26B 109.5
H26A C26A H26B 109.5
O2A C26A H26C 109.5
H26A C26A H26C 109.5
H26B C26A H26C 109.5
O3A C27A O4A 123.9(2)
O3A C27A C15A 124.1(2)
O4A C27A C15A 112.1(2)
O4A C28A H28A 109.5
O4A C28A H28B 109.5
H28A C28A H28B 109.5
O4A C28A H28C 109.5
H28A C28A H28C 109.5
H28B C28A H28C 109.5
O5A C29A O6A 124.5(2)
O5A C29A C18A 124.1(2)
O6A C29A C18A 111.12(19)
O6A C30A H30A 109.5
O6A C30A H30B 109.5
H30A C30A H30B 109.5
O6A C30A H30C 109.5
H30A C30A H30C 109.5
H30B C30A H30C 109.5
O7A C31A O8A 124.9(2)
O7A C31A C19A 123.3(2)
O8A C31A C19A 111.75(18)
O8A C32A H32A 109.5
O8A C32A H32B 109.5
H32A C32A H32B 109.5
O8A C32A H32C 109.5
H32A C32A H32C 109.5
H32B C32A H32C 109.5
O9A C33A O10A 123.3(2)
O9A C33A C22A 124.5(2)
O10A C33A C22A 112.0(2)
O10A C34A H34A 109.5
O10A C34A H34B 109.5
H34A C34A H34B 109.5
O10A C34A H34C 109.5
H34A C34A H34C 109.5
H34B C34A H34C 109.5
O11A C35A O12A 124.49(19)
O11A C35A C23A 123.2(2)
O12A C35A C23A 112.25(19)
O12A C36A H36A 109.5
O12A C36A H36B 109.5
H36A C36A H36B 109.5
O12A C36A H36C 109.5
H36A C36A H36C 109.5
H36B C36A H36C 109.5
C25A O2A C26A 114.6(2)
C27A O4A C28A 115.11(18)
C29A O6A C30A 116.09(18)
C31A O8A C32A 116.70(18)
C33A O10A C34A 116.49(19)
C35A O12A C36A 114.67(17)
C2B C1B C12B 177.3(2)
C1B C2B C3B 178.8(2)
C13B C3B C4B 118.96(19)
C13B C3B C2B 120.03(18)
C4B C3B C2B 121.00(19)
C16B C4B C3B 119.5(2)
C16B C4B C5B 120.62(19)
C3B C4B C5B 119.83(19)
C6B C5B C4B 176.4(2)
C5B C6B C7B 176.2(3)
C17B C7B C8B 119.2(2)
C17B C7B C6B 120.1(2)
C8B C7B C6B 120.68(18)
C20B C8B C7B 119.14(19)
C20B C8B C9B 120.5(2)
C7B C8B C9B 120.3(2)
C10B C9B C8B 179.2(3)
C9B C10B C11B 175.7(2)
C21B C11B C12B 118.92(19)
C21B C11B C10B 121.2(2)
C12B C11B C10B 119.8(2)
C24B C12B C11B 119.2(2)
C24B C12B C1B 119.9(2)
C11B C12B C1B 120.84(18)
C14B C13B C3B 121.44(19)
C14B C13B H13B 119.3
C3B C13B H13B 119.3
C13B C14B C15B 118.9(2)
C13B C14B C25B 120.58(19)
C15B C14B C25B 120.4(2)
C16B C15B C14B 120.4(2)
C16B C15B C27B 117.74(19)
C14B C15B C27B 121.6(2)
C15B C16B C4B 120.59(19)
C15B C16B H16B 119.7
C4B C16B H16B 119.7
C18B C17B C7B 121.0(2)
C18B C17B H17B 119.5
C7B C17B H17B 119.5
C17B C18B C19B 119.68(19)
C17B C18B C29B 116.68(19)
C19B C18B C29B 123.63(19)
C20B C19B C18B 119.4(2)
C20B C19B C31B 116.92(19)
C18B C19B C31B 123.59(19)
C8B C20B C19B 121.4(2)
C8B C20B H20B 119.3
C19B C20B H20B 119.3
C22B C21B C11B 121.7(2)
C22B C21B H21B 119.2
C11B C21B H21B 119.2
C21B C22B C23B 119.15(19)
C21B C22B C33B 120.7(2)
C23B C22B C33B 120.09(18)
C24B C23B C22B 120.02(18)
C24B C23B C35B 117.06(19)
C22B C23B C35B 122.69(19)
C23B C24B C12B 121.0(2)
C23B C24B H24B 119.5
C12B C24B H24B 119.5
O1B C25B O2B 123.7(2)
O1B C25B C14B 125.6(2)
O2B C25B C14B 110.7(2)
O2B C26B H26D 109.5
O2B C26B H26E 109.5
H26D C26B H26E 109.5
O2B C26B H26F 109.5
H26D C26B H26F 109.5
H26E C26B H26F 109.5
O3B C27B O4B 124.3(2)
O3B C27B C15B 124.7(2)
O4B C27B C15B 110.9(2)
O4B C28B H28D 109.5
O4B C28B H28E 109.5
H28D C28B H28E 109.5
O4B C28B H28F 109.5
H28D C28B H28F 109.5
H28E C28B H28F 109.5
O5B C29B O6B 124.24(19)
O5B C29B C18B 124.0(2)
O6B C29B C18B 111.70(19)
O6B C30B H30D 109.5
O6B C30B H30E 109.5
H30D C30B H30E 109.5
O6B C30B H30F 109.5
H30D C30B H30F 109.5
H30E C30B H30F 109.5
O7B C31B O8B 124.2(2)
O7B C31B C19B 124.3(2)
O8B C31B C19B 111.4(2)
O8B C32B H32D 109.5
O8B C32B H32E 109.5
H32D C32B H32E 109.5
O8B C32B H32F 109.5
H32D C32B H32F 109.5
H32E C32B H32F 109.5
O9B C33B O10B 124.1(2)
O9B C33B C22B 123.9(2)
O10B C33B C22B 111.95(18)
O10B C34B H34D 109.5
O10B C34B H34E 109.5
H34D C34B H34E 109.5
O10B C34B H34F 109.5
H34D C34B H34F 109.5
H34E C34B H34F 109.5
O11B C35B O12B 124.5(2)
O11B C35B C23B 124.5(2)
O12B C35B C23B 110.81(19)
O12B C36B H36D 109.5
O12B C36B H36E 109.5
H36D C36B H36E 109.5
O12B C36B H36F 109.5
H36D C36B H36F 109.5
H36E C36B H36F 109.5
C25B O2B C26B 115.40(18)
C27B O4B C28B 115.77(19)
C29B O6B C30B 114.33(17)
C31B O8B C32B 115.8(2)
C33B O10B C34B 116.60(17)
C35B O12B C36B 115.55(18)
C2C C1C C12C 179.1(2)
C1C C2C C3C 179.2(3)
C13C C3C C4C 119.18(19)
C13C C3C C2C 120.14(18)
C4C C3C C2C 120.68(19)
C16C C4C C3C 119.26(19)
C16C C4C C5C 120.45(19)
C3C C4C C5C 120.22(19)
C6C C5C C4C 176.5(2)
C5C C6C C7C 177.3(2)
C17C C7C C8C 119.2(2)
C17C C7C C6C 120.41(19)
C8C C7C C6C 120.35(18)
C20C C8C C7C 119.46(19)
C20C C8C C9C 120.5(2)
C7C C8C C9C 120.0(2)
C10C C9C C8C 179.5(3)
C9C C10C C11C 177.4(2)
C21C C11C C12C 119.61(19)
C21C C11C C10C 120.9(2)
C12C C11C C10C 119.43(19)
C24C C12C C11C 118.84(19)
C24C C12C C1C 120.2(2)
C11C C12C C1C 120.99(18)
C14C C13C C3C 121.25(19)
C14C C13C H13C 119.4
C3C C13C H13C 119.4
C13C C14C C15C 119.3(2)
C13C C14C C25C 120.63(19)
C15C C14C C25C 119.85(19)
C16C C15C C14C 119.8(2)
C16C C15C C27C 118.41(19)
C14C C15C C27C 121.2(2)
C15C C16C C4C 121.06(19)
C15C C16C H16C 119.5
C4C C16C H16C 119.5
C7C C17C C18C 120.7(2)
C7C C17C H17C 119.6
C18C C17C H17C 119.6
C19C C18C C17C 119.77(19)
C19C C18C C29C 123.9(2)
C17C C18C C29C 116.37(19)
C18C C19C C20C 119.5(2)
C18C C19C C31C 123.55(19)
C20C C19C C31C 116.81(19)
C8C C20C C19C 121.1(2)
C8C C20C H20C 119.5
C19C C20C H20C 119.5
C22C C21C C11C 120.8(2)
C22C C21C H21C 119.6
C11C C21C H21C 119.6
C21C C22C C23C 119.7(2)
C21C C22C C33C 119.3(2)
C23C C22C C33C 120.77(19)
C24C C23C C22C 119.47(19)
C24C C23C C35C 119.2(2)
C22C C23C C35C 120.96(19)
C23C C24C C12C 121.5(2)
C23C C24C H24C 119.2
C12C C24C H24C 119.2
O1C C25C O2C 123.8(2)
O1C C25C C14C 124.6(2)
O2C C25C C14C 111.58(19)
O2C C26C H26G 109.5
O2C C26C H26H 109.5
H26G C26C H26H 109.5
O2C C26C H26I 109.5
H26G C26C H26I 109.5
H26H C26C H26I 109.5
O3C C27C O4C 123.9(2)
O3C C27C C15C 123.6(2)
O4C C27C C15C 112.3(2)
O4C C28C H28G 109.5
O4C C28C H28H 109.5
H28G C28C H28H 109.5
O4C C28C H28I 109.5
H28G C28C H28I 109.5
H28H C28C H28I 109.5
O5C C29C O6C 124.29(19)
O5C C29C C18C 123.5(2)
O6C C29C C18C 112.19(19)
O6C C30C H30G 109.5
O6C C30C H30H 109.5
H30G C30C H30H 109.5
O6C C30C H30I 109.5
H30G C30C H30I 109.5
H30H C30C H30I 109.5
O7C C31C O8C 124.4(2)
O7C C31C C19C 124.4(2)
O8C C31C C19C 111.0(2)
O8C C32C H32G 109.5
O8C C32C H32H 109.5
H32G C32C H32H 109.5
O8C C32C H32I 109.5
H32G C32C H32I 109.5
H32H C32C H32I 109.5
O9C C33C O10C 124.3(2)
O9C C33C C22C 123.2(2)
O10C C33C C22C 112.43(19)
O10C C34C H34G 109.5
O10C C34C H34H 109.5
H34G C34C H34H 109.5
O10C C34C H34I 109.5
H34G C34C H34I 109.5
H34H C34C H34I 109.5
O11C C35C O12C 124.2(2)
O11C C35C C23C 124.8(2)
O12C C35C C23C 110.94(19)
O12C C36C H36G 109.5
O12C C36C H36H 109.5
H36G C36C H36H 109.5
O12C C36C H36I 109.5
H36G C36C H36I 109.5
H36H C36C H36I 109.5
C25C O2C C26C 115.06(18)
C27C O4C C28C 114.7(2)
C29C O6C C30C 114.34(17)
C31C O8C C32C 115.30(19)
C33C O10C C34C 116.24(18)
C35C O12C C36C 115.00(18)
C2D C1D C12D 177.3(2)
C1D C2D C3D 177.0(2)
C13D C3D C4D 119.1(2)
C13D C3D C2D 121.06(19)
C4D C3D C2D 119.85(19)
C16D C4D C3D 119.3(2)
C16D C4D C5D 120.36(19)
C3D C4D C5D 120.3(2)
C6D C5D C4D 178.4(3)
C5D C6D C7D 179.5(3)
C17D C7D C8D 119.48(19)
C17D C7D C6D 119.9(2)
C8D C7D C6D 120.66(18)
C20D C8D C7D 119.15(19)
C20D C8D C9D 121.8(2)
C7D C8D C9D 119.02(19)
C10D C9D C8D 177.0(2)
C9D C10D C11D 178.4(2)
C21D C11D C12D 119.39(19)
C21D C11D C10D 120.4(2)
C12D C11D C10D 120.2(2)
C24D C12D C11D 118.7(2)
C24D C12D C1D 120.80(19)
C11D C12D C1D 120.54(18)
C3D C13D C14D 120.7(2)
C3D C13D H13D 119.6
C14D C13D H13D 119.6
C15D C14D C13D 120.2(2)
C15D C14D C25D 122.6(2)
C13D C14D C25D 117.03(19)
C16D C15D C14D 119.3(2)
C16D C15D C27D 119.0(2)
C14D C15D C27D 121.4(2)
C15D C16D C4D 121.4(2)
C15D C16D H16D 119.3
C4D C16D H16D 119.3
C18D C17D C7D 120.3(2)
C18D C17D H17D 119.8
C7D C17D H17D 119.8
C17D C18D C19D 120.26(19)
C17D C18D C29D 118.30(19)
C19D C18D C29D 121.21(19)
C20D C19D C18D 119.10(19)
C20D C19D C31D 119.8(2)
C18D C19D C31D 120.81(18)
C8D C20D C19D 121.7(2)
C8D C20D H20D 119.2
C19D C20D H20D 119.2
C22D C21D C11D 121.2(2)
C22D C21D H21D 119.4
C11D C21D H21D 119.4
C21D C22D C23D 119.6(2)
C21D C22D C33D 116.9(2)
C23D C22D C33D 123.26(19)
C24D C23D C22D 119.41(19)
C24D C23D C35D 116.67(19)
C22D C23D C35D 123.9(2)
C23D C24D C12D 121.6(2)
C23D C24D H24D 119.2
C12D C24D H24D 119.2
O1D C25D O2D 123.5(2)
O1D C25D C14D 124.7(2)
O2D C25D C14D 111.7(2)
O2D C26D H26J 109.5
O2D C26D H26K 109.5
H26J C26D H26K 109.5
O2D C26D H26L 109.5
H26J C26D H26L 109.5
H26K C26D H26L 109.5
O3D C27D O4D 122.6(2)
O3D C27D C15D 124.9(2)
O4D C27D C15D 112.4(2)
O4D C28D H28J 109.5
O4D C28D H28K 109.5
H28J C28D H28K 109.5
O4D C28D H28L 109.5
H28J C28D H28L 109.5
H28K C28D H28L 109.5
O5D C29D O6D 124.7(2)
O5D C29D C18D 123.7(2)
O6D C29D C18D 111.44(19)
O6D C30D H30J 109.5
O6D C30D H30K 109.5
H30J C30D H30K 109.5
O6D C30D H30L 109.5
H30J C30D H30L 109.5
H30K C30D H30L 109.5
O7D C31D O8D 125.6(2)
O7D C31D C19D 123.4(2)
O8D C31D C19D 110.93(19)
O8D C32D H32J 109.5
O8D C32D H32K 109.5
H32J C32D H32K 109.5
O8D C32D H32L 109.5
H32J C32D H32L 109.5
H32K C32D H32L 109.5
O9D C33D O10D 123.3(2)
O9D C33D C22D 124.5(2)
O10D C33D C22D 112.1(2)
O10D C34D H34J 109.5
O10D C34D H34K 109.5
H34J C34D H34K 109.5
O10D C34D H34L 109.5
H34J C34D H34L 109.5
H34K C34D H34L 109.5
O11D C35D O12D 124.55(19)
O11D C35D C23D 123.0(2)
O12D C35D C23D 112.40(19)
O12D C36D H36J 109.5
O12D C36D H36K 109.5
H36J C36D H36K 109.5
O12D C36D H36L 109.5
H36J C36D H36L 109.5
H36K C36D H36L 109.5
C25D O2D C26D 116.4(2)
C27D O4D C28D 116.45(19)
C29D O6D C30D 115.37(17)
C31D O8D C32D 115.44(18)
C33D O10D C34D 116.3(2)
C35D O12D C36D 114.79(17)

loop_
_geom_bond_atom_site_label_1
_geom_bond_atom_site_label_2
_geom_bond_distance
C1A C2A 1.196(3)
C1A C12A 1.429(3)
C2A C3A 1.436(3)
C3A C13A 1.393(3)
C3A C4A 1.408(3)
C4A C16A 1.408(3)
C4A C5A 1.425(3)
C5A C6A 1.209(3)
C6A C7A 1.430(3)
C7A C17A 1.400(3)
C7A C8A 1.411(3)
C8A C20A 1.386(3)
C8A C9A 1.443(3)
C9A C10A 1.198(3)
C10A C11A 1.419(3)
C11A C21A 1.401(3)
C11A C12A 1.414(3)
C12A C24A 1.392(3)
C13A C14A 1.389(3)
C13A H13A 0.9500
C14A C15A 1.395(3)
C14A C25A 1.495(3)
C15A C16A 1.389(3)
C15A C27A 1.485(3)
C16A H16A 0.9500
C17A C18A 1.380(3)
C17A H17A 0.9500
C18A C19A 1.407(3)
C18A C29A 1.497(3)
C19A C20A 1.394(3)
C19A C31A 1.495(3)
C20A H20A 0.9500
C21A C22A 1.389(3)
C21A H21A 0.9500
C22A C23A 1.403(3)
C22A C33A 1.479(3)
C23A C24A 1.394(3)
C23A C35A 1.500(3)
C24A H24A 0.9500
C25A O1A 1.207(3)
C25A O2A 1.330(3)
C26A O2A 1.458(3)
C26A H26A 0.9800
C26A H26B 0.9800
C26A H26C 0.9800
C27A O3A 1.206(3)
C27A O4A 1.329(3)
C28A O4A 1.454(2)
C28A H28A 0.9800
C28A H28B 0.9800
C28A H28C 0.9800
C29A O5A 1.206(3)
C29A O6A 1.329(3)
C30A O6A 1.454(2)
C30A H30A 0.9800
C30A H30B 0.9800
C30A H30C 0.9800
C31A O7A 1.206(2)
C31A O8A 1.322(3)
C32A O8A 1.436(3)
C32A H32A 0.9800
C32A H32B 0.9800
C32A H32C 0.9800
C33A O9A 1.208(3)
C33A O10A 1.337(3)
C34A O10A 1.443(3)
C34A H34A 0.9800
C34A H34B 0.9800
C34A H34C 0.9800
C35A O11A 1.207(3)
C35A O12A 1.320(3)
C36A O12A 1.456(2)
C36A H36A 0.9800
C36A H36B 0.9800
C36A H36C 0.9800
C1B C2B 1.205(3)
C1B C12B 1.417(3)
C2B C3B 1.412(3)
C3B C13B 1.405(3)
C3B C4B 1.408(3)
C4B C16B 1.397(3)
C4B C5B 1.429(3)
C5B C6B 1.199(3)
C6B C7B 1.432(3)
C7B C17B 1.390(3)
C7B C8B 1.423(3)
C8B C20B 1.378(3)
C8B C9B 1.428(3)
C9B C10B 1.208(3)
C10B C11B 1.428(3)
C11B C21B 1.401(3)
C11B C12B 1.415(3)
C12B C24B 1.403(3)
C13B C14B 1.381(3)
C13B H13B 0.9500
C14B C15B 1.408(3)
C14B C25B 1.496(3)
C15B C16B 1.384(3)
C15B C27B 1.513(3)
C16B H16B 0.9500
C17B C18B 1.386(3)
C17B H17B 0.9500
C18B C19B 1.401(3)
C18B C29B 1.487(3)
C19B C20B 1.392(3)
C19B C31B 1.496(3)
C20B H20B 0.9500
C21B C22B 1.386(3)
C21B H21B 0.9500
C22B C23B 1.408(3)
C22B C33B 1.481(3)
C23B C24B 1.386(3)
C23B C35B 1.494(3)
C24B H24B 0.9500
C25B O1B 1.186(3)
C25B O2B 1.340(3)
C26B O2B 1.443(3)
C26B H26D 0.9800
C26B H26E 0.9800
C26B H26F 0.9800
C27B O3B 1.196(3)
C27B O4B 1.323(3)
C28B O4B 1.452(3)
C28B H28D 0.9800
C28B H28E 0.9800
C28B H28F 0.9800
C29B O5B 1.206(3)
C29B O6B 1.345(3)
C30B O6B 1.440(2)
C30B H30D 0.9800
C30B H30E 0.9800
C30B H30F 0.9800
C31B O7B 1.205(3)
C31B O8B 1.332(3)
C32B O8B 1.450(3)
C32B H32D 0.9800
C32B H32E 0.9800
C32B H32F 0.9800
C33B O9B 1.209(2)
C33B O10B 1.331(3)
C34B O10B 1.446(3)
C34B H34D 0.9800
C34B H34E 0.9800
C34B H34F 0.9800
C35B O11B 1.204(3)
C35B O12B 1.333(3)
C36B O12B 1.450(3)
C36B H36D 0.9800
C36B H36E 0.9800
C36B H36F 0.9800
C1C C2C 1.202(3)
C1C C12C 1.418(3)
C2C C3C 1.423(3)
C3C C13C 1.405(3)
C3C C4C 1.410(3)
C4C C16C 1.394(3)
C4C C5C 1.431(3)
C5C C6C 1.198(3)
C6C C7C 1.430(3)
C7C C17C 1.393(3)
C7C C8C 1.415(3)
C8C C20C 1.383(3)
C8C C9C 1.432(3)
C9C C10C 1.208(3)
C10C C11C 1.426(3)
C11C C21C 1.394(3)
C11C C12C 1.418(3)
C12C C24C 1.394(3)
C13C C14C 1.384(3)
C13C H13C 0.9500
C14C C15C 1.406(3)
C14C C25C 1.497(3)
C15C C16C 1.392(3)
C15C C27C 1.491(3)
C16C H16C 0.9500
C17C C18C 1.396(3)
C17C H17C 0.9500
C18C C19C 1.393(3)
C18C C29C 1.495(3)
C19C C20C 1.397(3)
C19C C31C 1.495(3)
C20C H20C 0.9500
C21C C22C 1.390(3)
C21C H21C 0.9500
C22C C23C 1.407(3)
C22C C33C 1.486(3)
C23C C24C 1.386(3)
C23C C35C 1.496(3)
C24C H24C 0.9500
C25C O1C 1.198(3)
C25C O2C 1.331(3)
C26C O2C 1.450(2)
C26C H26G 0.9800
C26C H26H 0.9800
C26C H26I 0.9800
C27C O3C 1.205(3)
C27C O4C 1.335(3)
C28C O4C 1.452(3)
C28C H28G 0.9800
C28C H28H 0.9800
C28C H28I 0.9800
C29C O5C 1.209(3)
C29C O6C 1.336(3)
C30C O6C 1.446(2)
C30C H30G 0.9800
C30C H30H 0.9800
C30C H30I 0.9800
C31C O7C 1.200(3)
C31C O8C 1.340(3)
C32C O8C 1.447(3)
C32C H32G 0.9800
C32C H32H 0.9800
C32C H32I 0.9800
C33C O9C 1.217(3)
C33C O10C 1.326(3)
C34C O10C 1.443(3)
C34C H34G 0.9800
C34C H34H 0.9800
C34C H34I 0.9800
C35C O11C 1.196(3)
C35C O12C 1.335(3)
C36C O12C 1.447(3)
C36C H36G 0.9800
C36C H36H 0.9800
C36C H36I 0.9800
C1D C2D 1.195(3)
C1D C12D 1.427(3)
C2D C3D 1.435(3)
C3D C13D 1.394(3)
C3D C4D 1.416(3)
C4D C16D 1.391(3)
C4D C5D 1.422(3)
C5D C6D 1.204(3)
C6D C7D 1.425(3)
C7D C17D 1.401(3)
C7D C8D 1.414(3)
C8D C20D 1.383(3)
C8D C9D 1.433(3)
C9D C10D 1.204(3)
C10D C11D 1.430(3)
C11D C21D 1.390(3)
C11D C12D 1.422(3)
C12D C24D 1.392(3)
C13D C14D 1.398(3)
C13D H13D 0.9500
C14D C15D 1.393(3)
C14D C25D 1.481(3)
C15D C16D 1.391(3)
C15D C27D 1.480(3)
C16D H16D 0.9500
C17D C18D 1.385(3)
C17D H17D 0.9500
C18D C19D 1.405(3)
C18D C29D 1.504(3)
C19D C20D 1.386(3)
C19D C31D 1.500(3)
C20D H20D 0.9500
C21D C22D 1.389(3)
C21D H21D 0.9500
C22D C23D 1.403(3)
C22D C33D 1.484(3)
C23D C24D 1.389(3)
C23D C35D 1.501(3)
C24D H24D 0.9500
C25D O1D 1.203(3)
C25D O2D 1.315(3)
C26D O2D 1.453(3)
C26D H26J 0.9800
C26D H26K 0.9800
C26D H26L 0.9800
C27D O3D 1.197(3)
C27D O4D 1.328(3)
C28D O4D 1.436(3)
C28D H28J 0.9800
C28D H28K 0.9800
C28D H28L 0.9800
C29D O5D 1.208(3)
C29D O6D 1.325(3)
C30D O6D 1.453(2)
C30D H30J 0.9800
C30D H30K 0.9800
C30D H30L 0.9800
C31D O7D 1.206(3)
C31D O8D 1.326(3)
C32D O8D 1.443(3)
C32D H32J 0.9800
C32D H32K 0.9800
C32D H32L 0.9800
C33D O9D 1.207(3)
C33D O10D 1.332(3)
C34D O10D 1.450(3)
C34D H34J 0.9800
C34D H34K 0.9800
C34D H34L 0.9800
C35D O11D 1.202(3)
C35D O12D 1.319(3)
C36D O12D 1.451(2)
C36D H36J 0.9800
C36D H36K 0.9800
C36D H36L 0.9800

loop_
_platon_squeeze_void_nr
_platon_squeeze_void_average_x
_platon_squeeze_void_average_y
_platon_squeeze_void_average_z
_platon_squeeze_void_volume
_platon_squeeze_void_count_electrons
_platon_squeeze_void_content
1 0.125 0.592 0.506 296 91 ' '
2 0.125 0.908 0.006 296 90 ' '
3 0.127 0.280 0.996 153 50 ' '
4 0.127 0.220 0.496 153 50 ' '
5 0.374 0.092 0.004 296 91 ' '
6 0.374 0.408 0.504 296 91 ' '
7 0.375 0.717 -0.003 135 46 ' '
8 0.375 0.783 0.497 135 46 ' '
9 0.625 0.592 0.495 296 91 ' '
10 0.625 0.908 -0.005 296 91 ' '
11 0.624 0.217 0.503 135 46 ' '
12 0.624 0.283 0.003 135 46 ' '
13 0.874 0.092 -0.007 297 90 ' '
14 0.874 0.408 0.493 297 89 ' '
15 0.872 0.780 0.504 152 51 ' '
16 0.872 0.720 1.004 153 51 ' '
